data_8102918
loop_
_publ_author_name
'H. G. von Schnering'
'J. Llanos'
'J.-H. Chang'
'K. Peters'
'E.-M. Peters'
'R. Nesper'

_publ_section_title
;
Refinement of the crystal structures of the tetrahedro-tetragermanides 
K~4~Ge~4~, Rb~4~Ge~4~ and Cs~4~Ge~4~
;
_journal_issue 3
_journal_name_full 'Zeitschrift f\"ur Kristallographie - New Crystal Structures'
_journal_page_first 324
_journal_page_last 326
_journal_volume 220
_journal_year 2005
_chemical_formula_sum 'Ge4 Rb4'
_chemical_formula_weight 632.311
_chemical_name_systematic
; 
 tetrarubidium tetrahedro-tetragermanide 
;
_space_group_IT_number 218
_symmetry_cell_setting cubic
_symmetry_space_group_name_Hall 'P -4n 2 3'
_symmetry_space_group_name_H-M 'P -4 3 n'
_atom_sites_solution_hydrogens geom
_atom_sites_solution_primary direct
_atom_sites_solution_secondary difmap
_audit_creation_method SHELXL-97
_cell_angle_alpha 90.00
_cell_angle_beta 90.00
_cell_angle_gamma 90.00
_cell_formula_units_Z 8
_cell_length_a 13.198(2)
_cell_length_b 13.198(2)
_cell_length_c 13.198(2)
_cell_measurement_temperature 296(2)
_cell_volume 2298.9(6)
_computing_molecular_graphics 'ATOMS 6.0 [13]'
_computing_structure_refinement 'SHELXTL (Sheldrick, 1990) [12]'
_computing_structure_solution 'SHELXS-97 (Sheldrick, 1990)'
_diffrn_ambient_temperature 296(2)
_diffrn_measured_fraction_theta_full 1.000
_diffrn_measured_fraction_theta_max 1.000
_diffrn_measurement_device_type 'SYNTEX P-1'
_diffrn_measurement_method omega
_diffrn_radiation_monochromator graphite
_diffrn_radiation_source 'fine-focus sealed tube'
_diffrn_radiation_type MoK\a
_diffrn_radiation_wavelength 0.71073
_diffrn_reflns_av_R_equivalents 0.0807
_diffrn_reflns_av_sigmaI/netI 0.0703
_diffrn_reflns_limit_h_max 12
_diffrn_reflns_limit_h_min 0
_diffrn_reflns_limit_k_max 17
_diffrn_reflns_limit_k_min 0
_diffrn_reflns_limit_l_max 17
_diffrn_reflns_limit_l_min 0
_diffrn_reflns_number 1430
_diffrn_reflns_theta_full 27.50
_diffrn_reflns_theta_max 27.50
_diffrn_reflns_theta_min 2.18
_exptl_absorpt_coefficient_mu 27.115
_exptl_absorpt_correction_type psi-scan
_exptl_crystal_colour 'black shiny'
_exptl_crystal_density_diffrn 3.653
_exptl_crystal_density_meas 3.62
_exptl_crystal_density_method 'not measured'
_exptl_crystal_description '{100} and {110} froms'
_exptl_crystal_F_000 2208
_exptl_crystal_size_max 0.2
_exptl_crystal_size_mid 0.2
_exptl_crystal_size_min 0.2
_refine_diff_density_max 0.979
_refine_diff_density_min -0.959
_refine_diff_density_rms 0.224
_refine_ls_abs_structure_details 'Flack H D (1983), Acta Cryst. A39, 876-881'
_refine_ls_abs_structure_Flack -0.07(7)
_refine_ls_extinction_method none
_refine_ls_goodness_of_fit_ref 1.016
_refine_ls_hydrogen_treatment mixed
_refine_ls_matrix_type full
_refine_ls_number_parameters 25
_refine_ls_number_reflns 509
_refine_ls_number_restraints 0
_refine_ls_restrained_S_all 1.016
_refine_ls_R_factor_all 0.0591
_refine_ls_R_factor_gt 0.0395
_refine_ls_shift/su_max 0.000
_refine_ls_shift/su_mean 0.000
_refine_ls_structure_factor_coef Fsqd
_refine_ls_weighting_details 'calc w=1/[\s^2^(Fo^2^)+(0.0274P)^2^+0.0000P] where P=(Fo^2^+2Fc^2^)/3'
_refine_ls_weighting_scheme calc
_refine_ls_wR_factor_gt 0.0762
_refine_ls_wR_factor_ref 0.0819
_reflns_number_gt 404
_reflns_number_total 509
_reflns_threshold_expression >2sigma(I)
_cod_data_source_file 409849.cff
_cod_data_source_block rbge
_cod_database_code 8102918

loop_
_symmetry_equiv_pos_as_xyz
'x, y, z'
'-x, -y, z'
'-x, y, -z'
'x, -y, -z'
'z, x, y'
'z, -x, -y'
'-z, -x, y'
'-z, x, -y'
'y, z, x'
'-y, z, -x'
'y, -z, -x'
'-y, -z, x'
'y+1/2, x+1/2, z+1/2'
'-y+1/2, -x+1/2, z+1/2'
'y+1/2, -x+1/2, -z+1/2'
'-y+1/2, x+1/2, -z+1/2'
'x+1/2, z+1/2, y+1/2'
'-x+1/2, z+1/2, -y+1/2'
'-x+1/2, -z+1/2, y+1/2'
'x+1/2, -z+1/2, -y+1/2'
'z+1/2, y+1/2, x+1/2'
'z+1/2, -y+1/2, -x+1/2'
'-z+1/2, y+1/2, -x+1/2'
'-z+1/2, -y+1/2, x+1/2'

loop_
_atom_site_label
_atom_site_type_symbol
_atom_site_fract_x
_atom_site_fract_y
_atom_site_fract_z
_atom_site_U_iso_or_equiv
_atom_site_adp_type
_atom_site_occupancy
_atom_site_symmetry_multiplicity
_atom_site_Wyckoff_symbol
_atom_site_calc_flag
_atom_site_refinement_flags
_atom_site_disorder_assembly
_atom_site_disorder_group
Ge1 Ge 0.06854(10) 0.06854(10) 0.06854(10) 0.0273(5) Uani 1 8 e d S . .
Ge2 Ge 0.06273(11) 0.31760(11) 0.42490(11) 0.0263(3) Uani 1 24 i d . . .
Rb1 Rb 0.33184(10) 0.33184(10) 0.33184(10) 0.0338(5) Uani 1 8 e d S . .
Rb2 Rb 0.33551(11) 0.14048(10) 0.06369(11) 0.0331(3) Uani 1 24 i d . . .

loop_
_atom_site_aniso_label
_atom_site_aniso_U_11
_atom_site_aniso_U_22
_atom_site_aniso_U_33
_atom_site_aniso_U_23
_atom_site_aniso_U_13
_atom_site_aniso_U_12
Ge1 0.0273(5) 0.0273(5) 0.0273(5) -0.0048(6) -0.0048(6) -0.0048(6)
Ge2 0.0279(8) 0.0267(7) 0.0244(7) 0.0040(6) 0.0049(6) -0.0021(6)
Rb1 0.0338(5) 0.0338(5) 0.0338(5) -0.0031(6) -0.0031(6) -0.0031(6)
Rb2 0.0324(8) 0.0361(8) 0.0309(7) 0.0013(7) -0.0050(7) 0.0026(6)

loop_
_atom_type_symbol
_atom_type_description
_atom_type_scat_dispersion_real
_atom_type_scat_dispersion_imag
_atom_type_scat_source
Ge Ge 0.1547 1.8001 'International Tables Vol C Tables 4.2.6.8 and 6.1.1.4'
Rb Rb -0.9393 2.9676 'International Tables Vol C Tables 4.2.6.8 and 6.1.1.4'

loop_
_geom_angle_atom_site_label_1
_geom_angle_atom_site_label_2
_geom_angle_atom_site_label_3
_geom_angle
_geom_angle_site_symmetry_1
_geom_angle_site_symmetry_3
_geom_angle_publ_flag
Ge1 Ge1 Ge1 60.0 4 3 ?
Ge1 Ge1 Ge1 60.0 4 2 ?
Ge1 Ge1 Ge1 60.0 3 2 ?
Ge1 Ge1 Rb1 69.40(3) 4 16_545 ?
Ge1 Ge1 Rb1 120.76(4) 3 16_545 ?
Ge1 Ge1 Rb1 69.40(3) 2 16_545 ?
Ge1 Ge1 Rb1 120.76(4) 4 15_455 ?
Ge1 Ge1 Rb1 69.40(3) 3 15_455 ?
Ge1 Ge1 Rb1 69.40(3) 2 15_455 ?
Rb1 Ge1 Rb1 119.390(11) 16_545 15_455 ?
Ge1 Ge1 Rb1 69.40(3) 4 14_554 ?
Ge1 Ge1 Rb1 69.40(3) 3 14_554 ?
Ge1 Ge1 Rb1 120.76(4) 2 14_554 ?
Rb1 Ge1 Rb1 119.390(11) 16_545 14_554 ?
Rb1 Ge1 Rb1 119.390(11) 15_455 14_554 ?
Ge1 Ge1 Rb2 150.07(3) 4 5 ?
Ge1 Ge1 Rb2 99.88(4) 3 5 ?
Ge1 Ge1 Rb2 132.09(3) 2 5 ?
Rb1 Ge1 Rb2 137.89(7) 16_545 5 ?
Rb1 Ge1 Rb2 62.72(3) 15_455 5 ?
Rb1 Ge1 Rb2 83.15(3) 14_554 5 ?
Ge1 Ge1 Rb2 132.09(3) 4 9 ?
Ge1 Ge1 Rb2 150.07(3) 3 9 ?
Ge1 Ge1 Rb2 99.88(4) 2 9 ?
Rb1 Ge1 Rb2 62.72(3) 16_545 9 ?
Rb1 Ge1 Rb2 83.15(3) 15_455 9 ?
Rb1 Ge1 Rb2 137.89(7) 14_554 9 ?
Rb2 Ge1 Rb2 76.72(6) 5 9 ?
Ge1 Ge1 Rb2 99.88(4) 4 . ?
Ge1 Ge1 Rb2 132.09(3) 3 . ?
Ge1 Ge1 Rb2 150.07(3) 2 . ?
Rb1 Ge1 Rb2 83.15(3) 16_545 . ?
Rb1 Ge1 Rb2 137.89(7) 15_455 . ?
Rb1 Ge1 Rb2 62.72(3) 14_554 . ?
Rb2 Ge1 Rb2 76.72(6) 5 . ?
Rb2 Ge1 Rb2 76.72(6) 9 . ?
Ge2 Ge2 Ge2 60.77(6) 22_455 24 ?
Ge2 Ge2 Ge2 59.62(3) 22_455 3_556 ?
Ge2 Ge2 Ge2 59.62(3) 24 3_556 ?
Ge2 Ge2 Rb2 73.59(6) 22_455 20_455 ?
Ge2 Ge2 Rb2 122.99(6) 24 20_455 ?
Ge2 Ge2 Rb2 68.84(6) 3_556 20_455 ?
Ge2 Ge2 Rb2 122.14(6) 22_455 19 ?
Ge2 Ge2 Rb2 73.16(5) 24 19 ?
Ge2 Ge2 Rb2 67.89(7) 3_556 19 ?
Rb2 Ge2 Rb2 109.16(6) 20_455 19 ?
Ge2 Ge2 Rb2 155.07(8) 22_455 18 ?
Ge2 Ge2 Rb2 140.65(7) 24 18 ?
Ge2 Ge2 Rb2 114.89(3) 3_556 18 ?
Rb2 Ge2 Rb2 81.79(5) 20_455 18 ?
Rb2 Ge2 Rb2 69.58(4) 19 18 ?
Ge2 Ge2 Rb2 65.47(6) 22_455 9 ?
Ge2 Ge2 Rb2 64.93(7) 24 9 ?
Ge2 Ge2 Rb2 115.01(3) 3_556 9 ?
Rb2 Ge2 Rb2 124.48(5) 20_455 9 ?
Rb2 Ge2 Rb2 123.79(5) 19 9 ?
Rb2 Ge2 Rb2 129.36(5) 18 9 ?
Ge2 Ge2 Rb2 96.32(7) 22_455 5 ?
Ge2 Ge2 Rb2 139.00(8) 24 5 ?
Ge2 Ge2 Rb2 140.19(10) 3_556 5 ?
Rb2 Ge2 Rb2 74.22(4) 20_455 5 ?
Rb2 Ge2 Rb2 141.13(4) 19 5 ?
Rb2 Ge2 Rb2 72.81(4) 18 5 ?
Rb2 Ge2 Rb2 74.79(5) 9 5 ?
Ge2 Ge2 Rb1 136.74(8) 22_455 . ?
Ge2 Ge2 Rb1 101.95(7) 24 . ?
Ge2 Ge2 Rb1 148.83(10) 3_556 . ?
Rb2 Ge2 Rb1 135.04(5) 20_455 . ?
Rb2 Ge2 Rb1 83.18(5) 19 . ?
Rb2 Ge2 Rb1 61.77(4) 18 . ?
Rb2 Ge2 Rb1 71.29(4) 9 . ?
Rb2 Ge2 Rb1 70.60(4) 5 . ?
Ge1 Rb1 Ge1 41.20(7) 16 15 ?
Ge1 Rb1 Ge1 41.20(7) 16 14 ?
Ge1 Rb1 Ge1 41.20(7) 15 14 ?
Ge1 Rb1 Ge2 105.44(4) 16 . ?
Ge1 Rb1 Ge2 135.32(6) 15 . ?
Ge1 Rb1 Ge2 94.53(4) 14 . ?
Ge1 Rb1 Ge2 94.53(4) 16 9 ?
Ge1 Rb1 Ge2 105.44(4) 15 9 ?
Ge1 Rb1 Ge2 135.32(6) 14 9 ?
Ge2 Rb1 Ge2 106.10(5) . 9 ?
Ge1 Rb1 Ge2 135.32(6) 16 5 ?
Ge1 Rb1 Ge2 94.53(4) 15 5 ?
Ge1 Rb1 Ge2 105.44(4) 14 5 ?
Ge2 Rb1 Ge2 106.10(5) . 5 ?
Ge2 Rb1 Ge2 106.10(5) 9 5 ?
Ge1 Rb1 Rb2 80.56(4) 16 22 ?
Ge1 Rb1 Rb2 58.82(4) 15 22 ?
Ge1 Rb1 Rb2 100.01(6) 14 22 ?
Ge2 Rb1 Rb2 163.09(6) . 22 ?
Ge2 Rb1 Rb2 57.25(3) 9 22 ?
Ge2 Rb1 Rb2 78.37(3) 5 22 ?
Ge1 Rb1 Rb2 58.82(4) 16 18 ?
Ge1 Rb1 Rb2 100.01(6) 15 18 ?
Ge1 Rb1 Rb2 80.56(4) 14 18 ?
Ge2 Rb1 Rb2 57.25(3) . 18 ?
Ge2 Rb1 Rb2 78.37(3) 9 18 ?
Ge2 Rb1 Rb2 163.09(6) 5 18 ?
Rb2 Rb1 Rb2 116.65(2) 22 18 ?
Ge1 Rb1 Rb2 100.01(6) 16 14 ?
Ge1 Rb1 Rb2 80.56(4) 15 14 ?
Ge1 Rb1 Rb2 58.82(4) 14 14 ?
Ge2 Rb1 Rb2 78.37(3) . 14 ?
Ge2 Rb1 Rb2 163.09(6) 9 14 ?
Ge2 Rb1 Rb2 57.25(3) 5 14 ?
Rb2 Rb1 Rb2 116.65(2) 22 14 ?
Rb2 Rb1 Rb2 116.65(2) 18 14 ?
Ge1 Rb1 Rb2 142.14(2) 16 . ?
Ge1 Rb1 Rb2 119.66(4) 15 . ?
Ge1 Rb1 Rb2 154.89(3) 14 . ?
Ge2 Rb1 Rb2 104.31(6) . . ?
Ge2 Rb1 Rb2 54.68(4) 9 . ?
Ge2 Rb1 Rb2 53.66(4) 5 . ?
Rb2 Rb1 Rb2 64.71(4) 22 . ?
Rb2 Rb1 Rb2 123.62(5) 18 . ?
Rb2 Rb1 Rb2 108.51(4) 14 . ?
Ge1 Rb1 Rb2 154.89(3) 16 9 ?
Ge1 Rb1 Rb2 142.14(2) 15 9 ?
Ge1 Rb1 Rb2 119.66(4) 14 9 ?
Ge2 Rb1 Rb2 53.66(4) . 9 ?
Ge2 Rb1 Rb2 104.31(6) 9 9 ?
Ge2 Rb1 Rb2 54.68(4) 5 9 ?
Rb2 Rb1 Rb2 123.62(5) 22 9 ?
Rb2 Rb1 Rb2 108.51(4) 18 9 ?
Rb2 Rb1 Rb2 64.71(4) 14 9 ?
Rb2 Rb1 Rb2 62.79(4) . 9 ?
Ge1 Rb1 Rb2 119.66(4) 16 5 ?
Ge1 Rb1 Rb2 154.89(3) 15 5 ?
Ge1 Rb1 Rb2 142.14(2) 14 5 ?
Ge2 Rb1 Rb2 54.68(4) . 5 ?
Ge2 Rb1 Rb2 53.66(4) 9 5 ?
Ge2 Rb1 Rb2 104.31(6) 5 5 ?
Rb2 Rb1 Rb2 108.51(4) 22 5 ?
Rb2 Rb1 Rb2 64.71(4) 18 5 ?
Rb2 Rb1 Rb2 123.62(5) 14 5 ?
Rb2 Rb1 Rb2 62.79(4) . 5 ?
Rb2 Rb1 Rb2 62.79(4) 9 5 ?
Ge2 Rb2 Ge2 43.26(4) 20 18_545 ?
Ge2 Rb2 Ge2 91.43(5) 20 19_554 ?
Ge2 Rb2 Ge2 93.74(5) 18_545 19_554 ?
Ge2 Rb2 Ge1 139.20(5) 20 . ?
Ge2 Rb2 Ge1 98.66(4) 18_545 . ?
Ge2 Rb2 Ge1 108.18(5) 19_554 . ?
Ge2 Rb2 Ge2 41.48(4) 20 5 ?
Ge2 Rb2 Ge2 41.37(4) 18_545 5 ?
Ge2 Rb2 Ge2 128.95(5) 19_554 5 ?
Ge1 Rb2 Ge2 102.71(5) . 5 ?
Ge2 Rb2 Ge2 107.58(4) 20 9 ?
Ge2 Rb2 Ge2 146.45(5) 18_545 9 ?
Ge2 Rb2 Ge2 104.97(5) 19_554 9 ?
Ge1 Rb2 Ge2 101.48(4) . 9 ?
Ge2 Rb2 Ge2 107.46(6) 5 9 ?
Ge2 Rb2 Rb1 152.40(6) 20 14_554 ?
Ge2 Rb2 Rb1 131.33(5) 18_545 14_554 ?
Ge2 Rb2 Rb1 60.98(4) 19_554 14_554 ?
Ge1 Rb2 Rb1 58.46(4) . 14_554 ?
Ge2 Rb2 Rb1 160.73(6) 5 14_554 ?
Ge2 Rb2 Rb1 82.21(4) 9 14_554 ?
Ge2 Rb2 Rb2 87.72(4) 20 4 ?
Ge2 Rb2 Rb2 56.41(4) 18_545 4 ?
Ge2 Rb2 Rb2 54.00(4) 19_554 4 ?
Ge1 Rb2 Rb2 76.72(3) . 4 ?
Ge2 Rb2 Rb2 96.98(5) 5 4 ?
Ge2 Rb2 Rb2 155.17(7) 9 4 ?
Rb1 Rb2 Rb2 75.79(4) 14_554 4 ?
Ge2 Rb2 Rb1 77.75(4) 20 . ?
Ge2 Rb2 Rb1 96.41(4) 18_545 . ?
Ge2 Rb2 Rb1 150.82(5) 19_554 . ?
Ge1 Rb2 Rb1 97.24(5) . . ?
Ge2 Rb2 Rb1 55.05(3) 5 . ?
Ge2 Rb2 Rb1 54.71(3) 9 . ?
Rb1 Rb2 Rb1 126.47(4) 14_554 . ?
Rb2 Rb2 Rb1 149.90(6) 4 . ?
Ge2 Rb2 Rb2 55.70(3) 20 22 ?
Ge2 Rb2 Rb2 97.82(4) 18_545 22 ?
Ge2 Rb2 Rb2 100.06(4) 19_554 22 ?
Ge1 Rb2 Rb2 146.09(6) . 22 ?
Ge2 Rb2 Rb2 71.86(5) 5 22 ?
Ge2 Rb2 Rb2 52.10(4) 9 22 ?
Rb1 Rb2 Rb2 125.58(5) 14_554 22 ?
Rb2 Rb2 Rb2 136.58(3) 4 22 ?
Rb1 Rb2 Rb2 51.48(4) . 22 ?
Ge2 Rb2 Rb2 102.16(3) 20 24_554 ?
Ge2 Rb2 Rb2 136.42(5) 18_545 24_554 ?
Ge2 Rb2 Rb2 55.09(3) 19_554 24_554 ?
Ge1 Rb2 Rb2 118.48(5) . 24_554 ?
Ge2 Rb2 Rb2 135.16(5) 5 24_554 ?
Ge2 Rb2 Rb2 50.08(4) 9 24_554 ?
Rb1 Rb2 Rb2 63.80(5) 14_554 24_554 ?
Rb2 Rb2 Rb2 108.49(5) 4 24_554 ?
Rb1 Rb2 Rb2 100.35(4) . 24_554 ?
Rb2 Rb2 Rb2 64.19(4) 22 24_554 ?
Ge2 Rb2 Rb2 94.44(5) 20 9 ?
Ge2 Rb2 Rb2 71.52(5) 18_545 9 ?
Ge2 Rb2 Rb2 150.25(4) 19_554 9 ?
Ge1 Rb2 Rb2 51.64(3) . 9 ?
Ge2 Rb2 Rb2 53.24(4) 5 9 ?
Ge2 Rb2 Rb2 100.97(3) 9 9 ?
Rb1 Rb2 Rb2 109.25(4) 14_554 9 ?
Rb2 Rb2 Rb2 97.08(5) 4 9 ?
Rb1 Rb2 Rb2 58.60(2) . 9 ?
Rb2 Rb2 Rb2 107.32(3) 22 9 ?
Rb2 Rb2 Rb2 149.82(6) 24_554 9 ?

loop_
_geom_bond_atom_site_label_1
_geom_bond_atom_site_label_2
_geom_bond_distance
_geom_bond_site_symmetry_2
_geom_bond_publ_flag
Ge1 Ge1 2.559(4) 4 ?
Ge1 Ge1 2.559(4) 3 ?
Ge1 Ge1 2.559(4) 2 ?
Ge1 Rb1 3.636(2) 16_545 ?
Ge1 Rb1 3.636(2) 15_455 ?
Ge1 Rb1 3.636(2) 14_554 ?
Ge1 Rb2 3.650(2) 5 ?
Ge1 Rb2 3.650(2) 9 ?
Ge1 Rb2 3.650(2) . ?
Ge2 Ge2 2.553(2) 22_455 ?
Ge2 Ge2 2.553(2) 24 ?
Ge2 Ge2 2.583(3) 3_556 ?
Ge2 Rb2 3.492(2) 20_455 ?
Ge2 Rb2 3.515(2) 19 ?
Ge2 Rb2 3.619(2) 18 ?
Ge2 Rb2 3.6980(19) 9 ?
Ge2 Rb2 3.761(2) 5 ?
Ge2 Rb1 3.7628(17) . ?
Rb1 Ge1 3.636(2) 16 ?
Rb1 Ge1 3.636(2) 15 ?
Rb1 Ge1 3.636(2) 14 ?
Rb1 Ge2 3.7628(17) 9 ?
Rb1 Ge2 3.7628(17) 5 ?
Rb1 Rb2 3.7914(16) 22 ?
Rb1 Rb2 3.7914(15) 18 ?
Rb1 Rb2 3.7914(15) 14 ?
Rb1 Rb2 4.348(2) . ?
Rb1 Rb2 4.348(2) 9 ?
Rb1 Rb2 4.348(2) 5 ?
Rb2 Ge2 3.492(2) 20 ?
Rb2 Ge2 3.515(2) 18_545 ?
Rb2 Ge2 3.619(2) 19_554 ?
Rb2 Ge2 3.6980(19) 5 ?
Rb2 Ge2 3.761(2) 9 ?
Rb2 Rb1 3.7914(15) 14_554 ?
Rb2 Rb2 4.071(3) 4 ?
Rb2 Rb2 4.381(2) 22 ?
Rb2 Rb2 4.381(2) 24_554 ?
Rb2 Rb2 4.530(3) 9 ?
